data_1100466
loop_
_publ_author_name
'Krieger, Matthias'
'Gould, Robert O.'
'Harms, Klaus'
'Parsons, Simon'
'Dehnicke, Kurt'

_publ_section_title
;
 Zinkorganische Phosphaniminato-Komplexe mit Heterocuban-Struktur
;
_journal_coden_ASTM CHBEAM
_journal_issue 12
_journal_name_full 'Chemische Berichte'
_journal_page_first 1621
_journal_page_last 1625
_journal_paper_doi 10.1002/cber.19961291232
_journal_volume 129
_journal_year 1996
_chemical_formula_sum 'C16 H48 N4 P4 Zn4'
_space_group_IT_number 62
_symmetry_cell_setting orthorhombic
_symmetry_Int_Tables_number 62
_symmetry_space_group_name_Hall '-P 2ac 2n'
_symmetry_space_group_name_H-M 'P n m a'
_cell_angle_alpha 90
_cell_angle_beta 90
_cell_angle_gamma 90
_cell_formula_units_Z 4
_cell_length_a 11.8556(7)
_cell_length_b 16.3583(11)
_cell_length_c 16.552(2)
_cod_database_code 1100466

loop_
_symmetry_equiv_pos_site_id
_symmetry_equiv_pos_as_xyz
1 x,y,z
2 1/2-x,-y,1/2+z
3 1/2+x,1/2-y,1/2-z
4 -x,1/2+y,-z
5 -x,-y,-z
6 -1/2+x,y,-1/2-z
7 -1/2-x,-1/2+y,-1/2+z
8 x,-1/2-y,z

loop_
_atom_site_label
_atom_site_type_symbol
_atom_site_fract_x
_atom_site_fract_y
_atom_site_fract_z
Zn1 Zn 0.65792(3) 0.16031(2) 0.46818(2)
P1 P 0.43349(9) 0.25000 0.53672(6)
N1 N 0.5648(3) 0.25000 0.5273(2)
C1 C 0.5929(3) 0.0686(2) 0.4043(2)
H1 H 0.5469(18) 0.0341(9) 0.4397(4)
H2 H 0.6541(3) 0.0360(9) 0.3810(13)
H3 H 0.5458(17) 0.0907(2) 0.3608(10)
Zn2 Zn 0.67634(4) 0.25000 0.62456(3)
P2 P 0.80982(8) 0.07752(5) 0.60546(6)
N2 N 0.7700(2) 0.15873(14) 0.56605(14)
C2 C 0.6424(5) 0.25000 0.7423(3)
H4? H 0.6408(33) 0.30641(13) 0.7622(6)
H5? H 0.7008(19) 0.2192(20) 0.7711(4)
H6? H 0.5688(16) 0.2243(22) 0.7515(4)
Zn3 Zn 0.86922(4) 0.25000 0.51257(3)
P3 P 0.80041(10) 0.25000 0.32575(7)
N3 N 0.7581(3) 0.25000 0.4144(2)
C3 C 1.0375(4) 0.25000 0.5038(3)
H7? H 1.0643(4) 0.1940(3) 0.4954(22)
H8? H 1.0702(4) 0.2718(20) 0.5538(9)
H9? H 1.0605(4) 0.2842(18) 0.4581(14)
C4 C 0.3591(5) 0.25000 0.4422(4)
H10? H 0.2783(17) 0.2576(94) 0.4522(7)
H11? H 0.371(11) 0.1977(36) 0.4146(43)
H12? H 0.3871(91) 0.2947(58) 0.4083(37)
C5 C 0.3775(3) 0.1644(2) 0.5903(3)
H13 H 0.2950(3) 0.1677(11) 0.5909(17)
H14 H 0.4060(22) 0.1648(11) 0.6458(6)
H15 H 0.4009(23) 0.1138(3) 0.5634(11)
C6 C 0.7081(5) 0.0302(3) 0.6698(4)
H16 H 0.7427(14) -0.0166(20) 0.6973(25)
H17 H 0.6441(21) 0.0113(29) 0.6373(6)
H18 H 0.6818(33) 0.0698(10) 0.710(2)
C7 C 0.9329(4) 0.0855(3) 0.6662(3)
H19 H 0.9486(17) 0.0326(6) 0.6916(17)
H20 H 0.9210(11) 0.1269(16) 0.7082(13)
H21 H 0.9970(7) 0.1015(21) 0.6323(5)
C8 C 0.8427(5) -0.0012(3) 0.5338(4)
H22 H 0.8686(41) -0.0501(11) 0.5625(4)
H23 H 0.9022(30) 0.0180(12) 0.4974(19)
H24 H 0.7751(11) -0.0145(22) 0.5024(21)
C9 C 0.6880(5) 0.25000 0.2529(3)
H25? H 0.6280(27) 0.2131(33) 0.2710(21)
H26? H 0.7170(14) 0.2314(41) 0.2005(11)
H27? H 0.6578(39) 0.3055(8) 0.2473(31)
C10 C 0.8868(3) 0.1634(3) 0.3004(2)
H28 H 0.9092(20) 0.1669(10) 0.2435(5)
H29 H 0.8440(9) 0.1130(3) 0.3092(17)
H30 H 0.9543(12) 0.1632(10) 0.3346(12)
Zn1G* Zn 0.65792(3) 0.33969(2) 0.46818(2)
C1G* C 0.5929(3) 0.4314(2) 0.4043(2)
H1G* H 0.5469(18) 0.4659(9) 0.4397(4)
H2G* H 0.6541(3) 0.4640(9) 0.3810(13)
H3G* H 0.5458(17) 0.4093(2) 0.3608(10)
N2G* N 0.7700(2) 0.34127(14) 0.56605(14)
C5G* C 0.3775(3) 0.3356(2) 0.5903(3)
H13G* H 0.2950(3) 0.3323(11) 0.5909(17)
H14G* H 0.4060(22) 0.3352(11) 0.6458(6)
H15G* H 0.4009(23) 0.3862(3) 0.5634(11)
P2G* P 0.80982(8) 0.42248(5) 0.60546(6)
C6G* C 0.7081(5) 0.4698(3) 0.6698(4)
H16G* H 0.7427(14) 0.5166(20) 0.6973(25)
H17G* H 0.6441(21) 0.4887(29) 0.6373(6)
H18G* H 0.6818(33) 0.4302(10) 0.710(2)
C7G* C 0.9329(4) 0.4145(3) 0.6662(3)
H19G* H 0.9486(17) 0.4674(6) 0.6916(17)
H20G* H 0.9210(11) 0.3731(16) 0.7082(13)
H21G* H 0.9970(7) 0.3985(21) 0.6323(5)
C8G* C 0.8427(5) 0.5012(3) 0.5338(4)
H22G* H 0.8686(41) 0.5501(11) 0.5625(4)
H23G* H 0.9022(30) 0.4820(12) 0.4974(19)
H24G* H 0.7751(11) 0.5145(22) 0.5024(21)
C10G* C 0.8868(3) 0.3366(3) 0.3004(2)
H28G* H 0.9092(20) 0.3331(10) 0.2435(5)
H29G* H 0.8440(9) 0.3870(3) 0.3092(17)
H30G* H 0.9543(12) 0.3368(10) 0.3346(12)

loop_
_atom_type_symbol
_atom_type_radius_bond
C 0.68
H 0.23
N 0.68
P 1.05
Zn 1.26
